data_4108078
loop_
_publ_author_name
'Nicholas A. Piro'
'Christopher C. Cummins'

_publ_contact_author_address
;Department of Chemistry
Massachusetts Institute of Technology
77 Massachusetts Avenue, Room 6-435
Cambridge, MA  02139-4307 (USA)
;
_publ_contact_author_email ccummins@mit.edu
_publ_contact_author_fax 617-258-5700
_publ_contact_author_name 'Christopher C. Cummins'
_publ_contact_author_phone 617-253-5332
_publ_section_title
;
 P2Addition to Terminal Phosphide M\\tbP Triple Bonds: A Rational
 Synthesis of cyclo-P3 Complexes
;
_journal_name_full 'Journal of the American Chemical Society'
_journal_page_first 9524
_journal_page_last 9535
_journal_paper_doi 10.1021/ja802080m
_journal_volume 130
_journal_year 2008
_chemical_formula_sum 'C65.11 H96.77 N4 Nb O5.78 P4 W'
_chemical_formula_weight 1428.60
_chemical_name_common '[Mes*NPW(CO)5]P3Nb(N[Np]Ar)3 (Et2O)'
_chemical_name_systematic
;

 ?

;
_space_group_IT_number 2
_symmetry_cell_setting triclinic
_symmetry_space_group_name_Hall '-P 1'
_symmetry_space_group_name_H-M 'P -1'
_atom_sites_solution_hydrogens geom
_atom_sites_solution_primary direct
_atom_sites_solution_secondary difmap
_audit_creation_method SHELXL-97
_cell_angle_alpha 67.754(3)
_cell_angle_beta 84.259(3)
_cell_angle_gamma 87.128(4)
_cell_formula_units_Z 2
_cell_length_a 12.553(2)
_cell_length_b 16.226(3)
_cell_length_c 19.007(4)
_cell_measurement_reflns_used 9791
_cell_measurement_temperature 90(2)
_cell_measurement_theta_max 30.05
_cell_measurement_theta_min 2.52
_cell_volume 3565.0(12)
_computing_cell_refinement 'SAINT 7 (Bruker-AXS, 2005)'
_computing_data_collection 'SMART 5 (Bruker-AXS, 2003)'
_computing_data_reduction 'SAINT 7 (Bruker-AXS, 2005)'
_computing_molecular_graphics 'Bruker SHELXTL'
_computing_publication_material 'Bruker SHELXTL'
_computing_structure_refinement 'SHELXL-97 (Sheldrick, 1997)'
_computing_structure_solution 'SHELXS-97 (Sheldrick, 1990)'
_diffrn_ambient_temperature 90(2)
_diffrn_detector_area_resol_mean 8.3
_diffrn_measured_fraction_theta_full 0.997
_diffrn_measured_fraction_theta_max 0.997
_diffrn_measurement_device_type 'Bruker Smart APEX CCD'
_diffrn_measurement_method 'omega and phi scans'
_diffrn_radiation_monochromator graphite
_diffrn_radiation_source 'fine-focus sealed tube'
_diffrn_radiation_type MoK\a
_diffrn_radiation_wavelength 0.71073
_diffrn_reflns_av_R_equivalents 0.0613
_diffrn_reflns_av_sigmaI/netI 0.0553
_diffrn_reflns_limit_h_max 17
_diffrn_reflns_limit_h_min -17
_diffrn_reflns_limit_k_max 22
_diffrn_reflns_limit_k_min -22
_diffrn_reflns_limit_l_max 26
_diffrn_reflns_limit_l_min -26
_diffrn_reflns_number 80206
_diffrn_reflns_theta_full 29.57
_diffrn_reflns_theta_max 29.57
_diffrn_reflns_theta_min 1.92
_diffrn_standards_decay_% 0
_diffrn_standards_interval_count 0
_diffrn_standards_interval_time 0
_diffrn_standards_number 0
_exptl_absorpt_coefficient_mu 1.910
_exptl_absorpt_correction_T_max 0.9105
_exptl_absorpt_correction_T_min 0.7626
_exptl_absorpt_correction_type multi-scan
_exptl_absorpt_process_details 'SADABS (Sheldrick, 2005)'
_exptl_crystal_colour red
_exptl_crystal_density_diffrn 1.331
_exptl_crystal_description plate
_exptl_crystal_F_000 1473
_exptl_crystal_size_max 0.15
_exptl_crystal_size_mid 0.15
_exptl_crystal_size_min 0.05
_refine_diff_density_max 1.140
_refine_diff_density_min -0.725
_refine_diff_density_rms 0.107
_refine_ls_extinction_method none
_refine_ls_goodness_of_fit_ref 1.030
_refine_ls_hydrogen_treatment constr
_refine_ls_matrix_type full
_refine_ls_number_parameters 809
_refine_ls_number_reflns 19964
_refine_ls_number_restraints 129
_refine_ls_restrained_S_all 1.030
_refine_ls_R_factor_all 0.0478
_refine_ls_R_factor_gt 0.0339
_refine_ls_shift/su_max 0.004
_refine_ls_shift/su_mean 0.000
_refine_ls_structure_factor_coef Fsqd
_refine_ls_weighting_details 'calc w=1/[\s^2^(Fo^2^)+(0.0274P)^2^+2.3484P] where P=(Fo^2^+2Fc^2^)/3'
_refine_ls_weighting_scheme calc
_refine_ls_wR_factor_gt 0.0727
_refine_ls_wR_factor_ref 0.0786
_reflns_number_gt 16532
_reflns_number_total 19964
_reflns_threshold_expression >2sigma(I)
_cod_data_source_file ja802080m-file005.cif
_cod_data_source_block 07052
_cod_original_cell_volume 3564.9(12)
_cod_database_code 4108078

loop_
_symmetry_equiv_pos_as_xyz
'x, y, z'
'-x, -y, -z'

loop_
_atom_site_label
_atom_site_type_symbol
_atom_site_fract_x
_atom_site_fract_y
_atom_site_fract_z
_atom_site_U_iso_or_equiv
_atom_site_adp_type
_atom_site_occupancy
_atom_site_symmetry_multiplicity
_atom_site_calc_flag
_atom_site_refinement_flags
_atom_site_disorder_assembly
_atom_site_disorder_group
Nb1 Nb 0.703368(18) 0.154716(15) 0.204046(13) 0.01289(5) Uani 1 1 d . . .
P1 P 0.59094(6) 0.29852(5) 0.24920(4) 0.01754(14) Uani 1 1 d . . .
P2 P 0.76408(6) 0.27300(5) 0.25275(4) 0.01750(14) Uani 1 1 d . . .
P3 P 0.69695(6) 0.32537(5) 0.14349(4) 0.01748(14) Uani 1 1 d . . .
P4 P 0.59149(5) 0.44172(5) 0.23441(4) 0.01524(13) Uani 1 1 d . . .
W1 W 0.734767(9) 0.550583(7) 0.200050(6) 0.01646(3) Uani 1 1 d . . .
C1 C 0.7631(2) 0.5037(2) 0.31357(18) 0.0233(6) Uani 1 1 d . . .
O1 O 0.77638(19) 0.47920(17) 0.37680(13) 0.0387(6) Uani 1 1 d . . .
C2 C 0.7020(3) 0.5980(2) 0.08792(19) 0.0291(7) Uani 1 1 d . . .
O2 O 0.6816(3) 0.62521(18) 0.02619(14) 0.0515(7) Uani 1 1 d . . .
C3 C 0.8637(2) 0.48191(19) 0.17218(17) 0.0220(6) Uani 1 1 d . . .
O3 O 0.94102(17) 0.45290(15) 0.15282(13) 0.0305(5) Uani 1 1 d . . .
C4 C 0.8340(2) 0.6510(2) 0.18087(18) 0.0255(6) Uani 1 1 d . . .
O4 O 0.8890(2) 0.70966(16) 0.17142(15) 0.0394(6) Uani 1 1 d . . .
C5 C 0.6147(2) 0.63116(19) 0.21880(17) 0.0226(6) Uani 1 1 d . . .
O5 O 0.55024(18) 0.67891(14) 0.22774(14) 0.0323(5) Uani 1 1 d . . .
N1 N 0.67579(17) 0.07013(15) 0.31338(12) 0.0158(4) Uani 1 1 d . . .
C11 C 0.6583(2) -0.01946(18) 0.31805(15) 0.0177(5) Uani 1 1 d . . .
C12 C 0.5550(2) -0.05287(19) 0.32718(15) 0.0200(6) Uani 1 1 d . . .
H12 H 0.4949 -0.0169 0.3320 0.024 Uiso 1 1 calc R . .
C13 C 0.5393(3) -0.1380(2) 0.32925(16) 0.0247(6) Uani 1 1 d . . .
C131 C 0.4278(3) -0.1732(2) 0.33692(19) 0.0317(7) Uani 1 1 d . . .
H13A H 0.4245 -0.2042 0.3019 0.048 Uiso 1 1 calc R . .
H13B H 0.3762 -0.1235 0.3244 0.048 Uiso 1 1 calc R . .
H13C H 0.4104 -0.2147 0.3895 0.048 Uiso 1 1 calc R . .
C14 C 0.6293(3) -0.19108(19) 0.32479(17) 0.0264(7) Uani 1 1 d . . .
H14 H 0.6194 -0.2492 0.3258 0.032 Uiso 1 1 calc R . .
C15 C 0.7323(3) -0.16099(19) 0.31888(16) 0.0243(6) Uani 1 1 d . . .
C151 C 0.8279(3) -0.2213(2) 0.3190(2) 0.0343(8) Uani 1 1 d . . .
H15A H 0.8038 -0.2826 0.3342 0.051 Uiso 1 1 calc R . .
H15B H 0.8768 -0.2185 0.3551 0.051 Uiso 1 1 calc R . .
H15C H 0.8652 -0.2019 0.2676 0.051 Uiso 1 1 calc R . .
C16 C 0.7464(2) -0.07407(18) 0.31459(15) 0.0201(6) Uani 1 1 d . . .
H16 H 0.8167 -0.0521 0.3093 0.024 Uiso 1 1 calc R . .
C17 C 0.6373(2) 0.08476(19) 0.38365(15) 0.0184(5) Uani 1 1 d . . .
H17A H 0.5619 0.0655 0.3971 0.022 Uiso 1 1 calc R . .
H17B H 0.6375 0.1496 0.3719 0.022 Uiso 1 1 calc R . .
C18 C 0.6992(2) 0.03807(19) 0.45531(15) 0.0189(5) Uani 1 1 d . . .
C181 C 0.8202(2) 0.0490(2) 0.43499(17) 0.0281(7) Uani 1 1 d . . .
H18A H 0.8367 0.1124 0.4091 0.042 Uiso 1 1 calc R . .
H18B H 0.8442 0.0175 0.4011 0.042 Uiso 1 1 calc R . .
H18C H 0.8572 0.0241 0.4817 0.042 Uiso 1 1 calc R . .
C182 C 0.6716(2) -0.0609(2) 0.49596(17) 0.0263(6) Uani 1 1 d . . .
H18D H 0.6984 -0.0933 0.4634 0.040 Uiso 1 1 calc R . .
H18E H 0.5938 -0.0672 0.5062 0.040 Uiso 1 1 calc R . .
H18F H 0.7051 -0.0854 0.5442 0.040 Uiso 1 1 calc R . .
C183 C 0.6638(2) 0.0859(2) 0.51005(17) 0.0262(6) Uani 1 1 d . . .
H18G H 0.6984 0.0573 0.5576 0.039 Uiso 1 1 calc R . .
H18H H 0.5859 0.0823 0.5213 0.039 Uiso 1 1 calc R . .
H18I H 0.6847 0.1485 0.4862 0.039 Uiso 1 1 calc R . .
N2 N 0.57635(17) 0.14770(15) 0.14766(13) 0.0155(4) Uani 1 1 d . . .
C21 C 0.6054(2) 0.10336(18) 0.09559(15) 0.0155(5) Uani 1 1 d . . .
C22 C 0.6010(2) 0.14666(19) 0.01681(16) 0.0187(5) Uani 1 1 d . . .
H22 H 0.5758 0.2066 -0.0031 0.022 Uiso 1 1 calc R . .
C23 C 0.6328(2) 0.1039(2) -0.03296(16) 0.0214(6) Uani 1 1 d . . .
C231 C 0.6236(3) 0.1503(2) -0.11777(17) 0.0328(7) Uani 1 1 d . . .
H23A H 0.6819 0.1299 -0.1458 0.049 Uiso 1 1 calc R . .
H23B H 0.6283 0.2148 -0.1321 0.049 Uiso 1 1 calc R . .
H23C H 0.5546 0.1362 -0.1303 0.049 Uiso 1 1 calc R . .
C24 C 0.6728(2) 0.0170(2) -0.00369(16) 0.0217(6) Uani 1 1 d . . .
H24 H 0.6969 -0.0119 -0.0376 0.026 Uiso 1 1 calc R . .
C25 C 0.6780(2) -0.02809(18) 0.07451(16) 0.0195(6) Uani 1 1 d . . .
C251 C 0.7183(3) -0.1232(2) 0.10643(19) 0.0290(7) Uani 1 1 d . . .
H25A H 0.6597 -0.1621 0.1369 0.044 Uiso 1 1 calc R . .
H25B H 0.7763 -0.1277 0.1387 0.044 Uiso 1 1 calc R . .
H25C H 0.7453 -0.1417 0.0644 0.044 Uiso 1 1 calc R . .
C26 C 0.6432(2) 0.01561(18) 0.12369(16) 0.0172(5) Uani 1 1 d . . .
H26 H 0.6454 -0.0150 0.1772 0.021 Uiso 1 1 calc R . .
C27 C 0.4750(2) 0.19965(18) 0.13402(16) 0.0169(5) Uani 1 1 d . . .
H27A H 0.4626 0.2176 0.0796 0.020 Uiso 1 1 calc R . .
H27B H 0.4834 0.2547 0.1436 0.020 Uiso 1 1 calc R . .
C28 C 0.3743(2) 0.15034(19) 0.18348(16) 0.0190(5) Uani 1 1 d . . .
C281 C 0.3755(2) 0.1453(2) 0.26586(16) 0.0226(6) Uani 1 1 d . . .
H28A H 0.3211 0.1033 0.2989 0.034 Uiso 1 1 calc R . .
H28B H 0.3598 0.2044 0.2674 0.034 Uiso 1 1 calc R . .
H28C H 0.4462 0.1249 0.2838 0.034 Uiso 1 1 calc R . .
C282 C 0.2755(2) 0.2047(2) 0.14937(18) 0.0267(7) Uani 1 1 d . . .
H28D H 0.2738 0.2086 0.0968 0.040 Uiso 1 1 calc R . .
H28E H 0.2789 0.2647 0.1498 0.040 Uiso 1 1 calc R . .
H28F H 0.2106 0.1754 0.1798 0.040 Uiso 1 1 calc R . .
C283 C 0.3688(2) 0.05777(19) 0.18106(17) 0.0227(6) Uani 1 1 d . . .
H28G H 0.4294 0.0214 0.2053 0.034 Uiso 1 1 calc R . .
H28H H 0.3717 0.0628 0.1279 0.034 Uiso 1 1 calc R . .
H28I H 0.3016 0.0296 0.2084 0.034 Uiso 1 1 calc R . .
N3 N 0.84244(17) 0.12712(15) 0.15914(13) 0.0159(4) Uani 1 1 d . . .
C31 C 0.9228(2) 0.06108(18) 0.18825(15) 0.0166(5) Uani 1 1 d . . .
C32 C 0.9512(2) -0.00119(18) 0.15529(16) 0.0193(6) Uani 1 1 d . . .
H32 H 0.9161 -0.0001 0.1129 0.023 Uiso 1 1 calc R . .
C33 C 1.0305(2) -0.06507(19) 0.18388(17) 0.0216(6) Uani 1 1 d . . .
C331 C 1.0644(3) -0.1290(2) 0.1450(2) 0.0299(7) Uani 1 1 d . . .
H33A H 1.1194 -0.1015 0.1032 0.045 Uiso 1 1 calc R . .
H33B H 1.0024 -0.1435 0.1246 0.045 Uiso 1 1 calc R . .
H33C H 1.0935 -0.1837 0.1820 0.045 Uiso 1 1 calc R . .
C34 C 1.0777(2) -0.06835(19) 0.24803(18) 0.0249(6) Uani 1 1 d . . .
H34 H 1.1311 -0.1124 0.2680 0.030 Uiso 1 1 calc R . .
C35 C 1.0487(2) -0.00889(19) 0.28363(17) 0.0219(6) Uani 1 1 d . . .
C351 C 1.0987(3) -0.0160(2) 0.35470(18) 0.0303(7) Uani 1 1 d . . .
H35A H 1.1766 -0.0104 0.3437 0.045 Uiso 1 1 calc R . .
H35B H 1.0818 -0.0738 0.3953 0.045 Uiso 1 1 calc R . .
H35C H 1.0704 0.0318 0.3712 0.045 Uiso 1 1 calc R . .
C36 C 0.9719(2) 0.05741(19) 0.25224(16) 0.0191(5) Uani 1 1 d . . .
H36 H 0.9532 0.1001 0.2746 0.023 Uiso 1 1 calc R . .
C37 C 0.8508(2) 0.17564(19) 0.07528(15) 0.0180(5) Uani 1 1 d . . .
H37A H 0.7859 0.2136 0.0619 0.022 Uiso 1 1 calc R . .
H37B H 0.8501 0.1313 0.0511 0.022 Uiso 1 1 calc R . .
C38 C 0.9503(2) 0.23525(19) 0.03947(16) 0.0202(6) Uani 1 1 d . . .
C381 C 0.9219(3) 0.2976(2) -0.03998(18) 0.0298(7) Uani 1 1 d . . .
H38A H 0.9817 0.3377 -0.0657 0.045 Uiso 1 1 calc R . .
H38B H 0.8577 0.3327 -0.0351 0.045 Uiso 1 1 calc R . .
H38C H 0.9080 0.2622 -0.0700 0.045 Uiso 1 1 calc R . .
C382 C 0.9734(3) 0.2904(2) 0.0860(2) 0.0314(7) Uani 1 1 d . . .
H38D H 1.0368 0.3267 0.0620 0.047 Uiso 1 1 calc R . .
H38E H 0.9863 0.2504 0.1380 0.047 Uiso 1 1 calc R . .
H38F H 0.9117 0.3293 0.0877 0.047 Uiso 1 1 calc R . .
C383 C 1.0517(2) 0.1814(2) 0.03068(17) 0.0242(6) Uani 1 1 d . . .
H38G H 1.0364 0.1428 0.0039 0.036 Uiso 1 1 calc R . .
H38H H 1.0740 0.1448 0.0813 0.036 Uiso 1 1 calc R . .
H38I H 1.1092 0.2223 0.0013 0.036 Uiso 1 1 calc R . .
N4 N 0.47735(18) 0.47343(15) 0.25354(13) 0.0168(5) Uani 1 1 d . . .
C41 C 0.3789(2) 0.42844(17) 0.28103(16) 0.0167(5) Uani 1 1 d . . .
C42 C 0.3534(2) 0.38705(19) 0.36081(16) 0.0200(6) Uani 1 1 d . . .
C420 C 0.4234(3) 0.3932(2) 0.42153(17) 0.0275(7) Uani 1 1 d . . .
C421 C 0.5221(3) 0.3295(3) 0.4308(2) 0.0400(9) Uani 1 1 d . . .
H42A H 0.5687 0.3487 0.3831 0.060 Uiso 1 1 calc R . .
H42B H 0.4981 0.2687 0.4430 0.060 Uiso 1 1 calc R . .
H42C H 0.5618 0.3311 0.4721 0.060 Uiso 1 1 calc R . .
C422 C 0.3594(3) 0.3656(3) 0.49987(19) 0.0448(10) Uani 1 1 d . . .
H42D H 0.4028 0.3747 0.5363 0.067 Uiso 1 1 calc R . .
H42E H 0.3408 0.3025 0.5177 0.067 Uiso 1 1 calc R . .
H42F H 0.2937 0.4018 0.4956 0.067 Uiso 1 1 calc R . .
C423 C 0.4600(3) 0.4885(2) 0.40226(19) 0.0377(8) Uani 1 1 d . . .
H42G H 0.3973 0.5282 0.3968 0.057 Uiso 1 1 calc R . .
H42H H 0.5061 0.5080 0.3543 0.057 Uiso 1 1 calc R . .
H42I H 0.5000 0.4903 0.4434 0.057 Uiso 1 1 calc R . .
C43 C 0.2577(2) 0.34002(19) 0.38494(17) 0.0222(6) Uani 1 1 d . . .
H43 H 0.2408 0.3093 0.4382 0.027 Uiso 1 1 calc R . .
C44 C 0.1862(2) 0.33573(18) 0.33546(17) 0.0198(6) Uani 1 1 d . . .
C440 C 0.0795(2) 0.2863(2) 0.36386(18) 0.0240(6) Uani 1 1 d . . .
C441 C 0.0762(3) 0.2224(2) 0.4475(2) 0.0416(9) Uani 1 1 d . . .
H44A H 0.1369 0.1805 0.4542 0.062 Uiso 1 1 calc R . .
H44B H 0.0091 0.1893 0.4616 0.062 Uiso 1 1 calc R . .
H44C H 0.0804 0.2565 0.4800 0.062 Uiso 1 1 calc R . .
C442 C 0.0606(3) 0.2334(3) 0.3144(2) 0.0450(10) Uani 1 1 d . . .
H44D H 0.0583 0.2743 0.2612 0.067 Uiso 1 1 calc R . .
H44E H -0.0075 0.2021 0.3325 0.067 Uiso 1 1 calc R . .
H44F H 0.1191 0.1900 0.3180 0.067 Uiso 1 1 calc R . .
C443 C -0.0117(2) 0.3545(2) 0.3566(2) 0.0309(7) Uani 1 1 d . . .
H44G H -0.0030 0.3862 0.3905 0.046 Uiso 1 1 calc R . .
H44H H -0.0805 0.3238 0.3710 0.046 Uiso 1 1 calc R . .
H44I H -0.0101 0.3972 0.3038 0.046 Uiso 1 1 calc R . .
C45 C 0.2107(2) 0.38368(18) 0.25760(17) 0.0205(6) Uani 1 1 d . . .
H45 H 0.1608 0.3839 0.2232 0.025 Uiso 1 1 calc R . .
C46 C 0.3050(2) 0.43127(17) 0.22806(15) 0.0169(5) Uani 1 1 d . . .
C460 C 0.3214(2) 0.48905(18) 0.14155(16) 0.0189(5) Uani 1 1 d . . .
C461 C 0.4164(2) 0.4569(2) 0.09987(17) 0.0241(6) Uani 1 1 d . . .
H46A H 0.4158 0.4893 0.0447 0.036 Uiso 1 1 calc R . .
H46B H 0.4100 0.3930 0.1119 0.036 Uiso 1 1 calc R . .
H46C H 0.4837 0.4681 0.1166 0.036 Uiso 1 1 calc R . .
C462 C 0.2221(2) 0.4866(2) 0.10047(17) 0.0228(6) Uani 1 1 d . . .
H46D H 0.1588 0.5070 0.1243 0.034 Uiso 1 1 calc R . .
H46E H 0.2112 0.4255 0.1045 0.034 Uiso 1 1 calc R . .
H46F H 0.2333 0.5257 0.0466 0.034 Uiso 1 1 calc R . .
C463 C 0.3382(2) 0.58673(19) 0.12968(18) 0.0259(6) Uani 1 1 d . . .
H46G H 0.4011 0.5909 0.1548 0.039 Uiso 1 1 calc R . .
H46H H 0.2749 0.6092 0.1517 0.039 Uiso 1 1 calc R . .
H46I H 0.3495 0.6225 0.0749 0.039 Uiso 1 1 calc R . .
C1S C 0.8150(5) 0.2877(5) 0.5494(4) 0.0447(17) Uani 0.554(4) 1 d PDU A 1
H1S1 H 0.7612 0.2935 0.5138 0.067 Uiso 0.554(4) 1 calc PR A 1
H1S2 H 0.8138 0.2272 0.5883 0.067 Uiso 0.554(4) 1 calc PR A 1
H1S3 H 0.8860 0.2996 0.5215 0.067 Uiso 0.554(4) 1 calc PR A 1
C2S C 0.7910(7) 0.3514(6) 0.5861(5) 0.068(2) Uani 0.554(4) 1 d PDU A 1
H2S1 H 0.7897 0.4119 0.5461 0.081 Uiso 0.554(4) 1 calc PR A 1
H2S2 H 0.7183 0.3394 0.6131 0.081 Uiso 0.554(4) 1 calc PR A 1
O1S O 0.8647(4) 0.3500(3) 0.6396(3) 0.0444(12) Uani 0.554(4) 1 d PDU A 1
C3S C 0.8404(6) 0.4107(5) 0.6770(5) 0.0485(16) Uani 0.554(4) 1 d PDU A 1
H3S1 H 0.7687 0.3973 0.7053 0.058 Uiso 0.554(4) 1 calc PR A 1
H3S2 H 0.8379 0.4721 0.6382 0.058 Uiso 0.554(4) 1 calc PR A 1
C4S C 0.9185(6) 0.4061(5) 0.7295(4) 0.0427(16) Uani 0.554(4) 1 d PDU A 1
H4S1 H 0.8984 0.4484 0.7543 0.064 Uiso 0.554(4) 1 calc PR A 1
H4S2 H 0.9893 0.4211 0.7015 0.064 Uiso 0.554(4) 1 calc PR A 1
H4S3 H 0.9208 0.3456 0.7683 0.064 Uiso 0.554(4) 1 calc PR A 1
C1T C 1.0204(14) 0.4656(12) 0.5192(8) 0.057(4) Uani 0.2229(19) 1 d PDU A -2
H1T1 H 0.9994 0.4937 0.4670 0.086 Uiso 0.2229(19) 1 calc PR A -2
H1T2 H 1.0644 0.4124 0.5238 0.086 Uiso 0.2229(19) 1 calc PR A -2
H1T3 H 1.0618 0.5077 0.5310 0.086 Uiso 0.2229(19) 1 calc PR A -2
C2T C 0.9242(12) 0.4400(13) 0.5728(7) 0.053(3) Uani 0.2229(19) 1 d PDU A -2
H2T1 H 0.8787 0.4938 0.5653 0.063 Uiso 0.2229(19) 1 calc PR A -2
H2T2 H 0.8832 0.3978 0.5600 0.063 Uiso 0.2229(19) 1 calc PR A -2
O1T O 0.9436(8) 0.3996(7) 0.6524(6) 0.042(2) Uani 0.2229(19) 1 d PDU A -2
C3T C 0.8537(12) 0.3856(14) 0.7077(9) 0.050(3) Uani 0.2229(19) 1 d PDU A -2
H3T1 H 0.8262 0.4443 0.7067 0.060 Uiso 0.2229(19) 1 calc PR A -2
H3T2 H 0.8783 0.3523 0.7589 0.060 Uiso 0.2229(19) 1 calc PR A -2
C4T C 0.7652(10) 0.3370(9) 0.6971(9) 0.037(3) Uani 0.2229(19) 1 d PDU A -2
H4T1 H 0.7075 0.3302 0.7376 0.056 Uiso 0.2229(19) 1 calc PR A -2
H4T2 H 0.7907 0.2781 0.6993 0.056 Uiso 0.2229(19) 1 calc PR A -2
H4T3 H 0.7381 0.3703 0.6474 0.056 Uiso 0.2229(19) 1 calc PR A -2

loop_
_atom_site_aniso_label
_atom_site_aniso_U_11
_atom_site_aniso_U_22
_atom_site_aniso_U_33
_atom_site_aniso_U_23
_atom_site_aniso_U_13
_atom_site_aniso_U_12
Nb1 0.01306(10) 0.01408(11) 0.01228(11) -0.00567(9) -0.00208(8) 0.00084(8)
P1 0.0166(3) 0.0164(3) 0.0209(4) -0.0083(3) -0.0017(3) -0.0008(3)
P2 0.0173(3) 0.0178(3) 0.0193(4) -0.0084(3) -0.0046(3) 0.0006(3)
P3 0.0196(3) 0.0162(3) 0.0168(3) -0.0062(3) -0.0024(3) 0.0000(3)
P4 0.0158(3) 0.0150(3) 0.0160(3) -0.0067(3) -0.0029(3) 0.0007(3)
W1 0.01700(5) 0.01534(5) 0.01776(6) -0.00675(4) -0.00201(4) -0.00152(4)
C1 0.0196(14) 0.0247(15) 0.0274(16) -0.0118(13) -0.0034(12) 0.0001(11)
O1 0.0401(14) 0.0545(16) 0.0234(12) -0.0157(12) -0.0110(10) 0.0079(12)
C2 0.0361(17) 0.0261(16) 0.0255(17) -0.0100(13) -0.0009(14) -0.0046(13)
O2 0.084(2) 0.0450(16) 0.0218(13) -0.0047(12) -0.0156(13) -0.0097(15)
C3 0.0232(14) 0.0201(14) 0.0241(15) -0.0089(12) -0.0020(12) -0.0069(11)
O3 0.0217(11) 0.0312(12) 0.0428(14) -0.0202(11) 0.0049(10) -0.0031(9)
C4 0.0246(15) 0.0261(16) 0.0287(16) -0.0146(13) 0.0043(12) -0.0050(12)
O4 0.0406(14) 0.0334(13) 0.0508(16) -0.0252(12) 0.0124(12) -0.0165(11)
C5 0.0228(14) 0.0189(14) 0.0257(15) -0.0067(12) -0.0045(12) -0.0039(11)
O5 0.0292(12) 0.0244(11) 0.0471(15) -0.0181(11) -0.0050(10) 0.0055(9)
N1 0.0183(11) 0.0171(11) 0.0124(11) -0.0058(9) -0.0012(9) -0.0004(9)
C11 0.0244(14) 0.0172(13) 0.0108(12) -0.0041(10) -0.0013(10) -0.0025(11)
C12 0.0235(14) 0.0217(14) 0.0144(13) -0.0057(11) -0.0034(11) -0.0020(11)
C13 0.0323(16) 0.0256(15) 0.0155(14) -0.0060(12) -0.0021(12) -0.0087(13)
C131 0.0375(18) 0.0307(17) 0.0264(17) -0.0083(14) -0.0037(14) -0.0142(14)
C14 0.0432(18) 0.0154(13) 0.0207(15) -0.0066(12) -0.0018(13) -0.0052(13)
C15 0.0378(17) 0.0166(13) 0.0158(14) -0.0041(11) 0.0013(12) 0.0012(12)
C151 0.043(2) 0.0206(15) 0.0372(19) -0.0111(14) 0.0044(16) 0.0026(14)
C16 0.0268(14) 0.0179(13) 0.0148(13) -0.0055(11) -0.0009(11) -0.0015(11)
C17 0.0207(13) 0.0224(14) 0.0138(13) -0.0088(11) -0.0013(10) 0.0004(11)
C18 0.0173(13) 0.0261(15) 0.0136(13) -0.0075(11) -0.0027(10) -0.0009(11)
C181 0.0194(14) 0.045(2) 0.0203(15) -0.0123(14) -0.0029(12) -0.0036(13)
C182 0.0279(15) 0.0297(16) 0.0177(14) -0.0049(12) -0.0030(12) 0.0025(13)
C183 0.0263(15) 0.0363(18) 0.0180(14) -0.0119(13) -0.0044(12) -0.0002(13)
N2 0.0162(10) 0.0171(11) 0.0155(11) -0.0087(9) -0.0036(9) 0.0024(9)
C21 0.0120(11) 0.0210(13) 0.0161(13) -0.0096(11) -0.0021(10) -0.0010(10)
C22 0.0196(13) 0.0197(13) 0.0177(13) -0.0074(11) -0.0042(11) 0.0009(11)
C23 0.0218(14) 0.0282(15) 0.0159(13) -0.0098(12) -0.0039(11) 0.0005(12)
C231 0.0411(19) 0.042(2) 0.0172(15) -0.0126(14) -0.0079(14) 0.0074(15)
C24 0.0250(14) 0.0270(15) 0.0191(14) -0.0155(12) -0.0029(11) 0.0012(12)
C25 0.0216(13) 0.0190(13) 0.0212(14) -0.0111(11) -0.0019(11) -0.0021(11)
C251 0.0376(18) 0.0228(15) 0.0296(17) -0.0143(13) -0.0004(14) 0.0041(13)
C26 0.0172(12) 0.0198(13) 0.0153(13) -0.0075(11) -0.0004(10) -0.0013(10)
C27 0.0151(12) 0.0188(13) 0.0190(13) -0.0095(11) -0.0036(10) 0.0038(10)
C28 0.0165(12) 0.0209(14) 0.0205(14) -0.0081(11) -0.0045(11) -0.0002(10)
C281 0.0219(14) 0.0263(15) 0.0201(14) -0.0093(12) -0.0008(11) -0.0008(12)
C282 0.0170(13) 0.0319(17) 0.0301(17) -0.0099(14) -0.0067(12) 0.0039(12)
C283 0.0211(14) 0.0246(15) 0.0247(15) -0.0111(12) -0.0032(12) -0.0055(11)
N3 0.0156(10) 0.0179(11) 0.0156(11) -0.0082(9) -0.0009(9) 0.0011(9)
C31 0.0149(12) 0.0170(13) 0.0172(13) -0.0057(11) -0.0020(10) 0.0001(10)
C32 0.0185(13) 0.0207(14) 0.0205(14) -0.0092(11) -0.0020(11) -0.0020(11)
C33 0.0165(13) 0.0178(13) 0.0295(16) -0.0081(12) 0.0008(11) -0.0010(11)
C331 0.0265(16) 0.0242(16) 0.043(2) -0.0174(15) -0.0021(14) 0.0033(13)
C34 0.0184(13) 0.0197(14) 0.0332(17) -0.0058(13) -0.0048(12) 0.0032(11)
C35 0.0180(13) 0.0221(14) 0.0235(15) -0.0057(12) -0.0042(11) -0.0013(11)
C351 0.0292(16) 0.0327(17) 0.0292(17) -0.0098(14) -0.0121(13) 0.0018(13)
C36 0.0179(13) 0.0221(14) 0.0186(14) -0.0092(11) -0.0011(11) -0.0013(11)
C37 0.0162(12) 0.0240(14) 0.0161(13) -0.0099(11) -0.0024(10) 0.0011(11)
C38 0.0206(13) 0.0224(14) 0.0165(13) -0.0068(11) 0.0005(11) 0.0001(11)
C381 0.0303(16) 0.0278(16) 0.0240(16) -0.0040(13) 0.0035(13) 0.0082(13)
C382 0.0280(16) 0.0348(18) 0.0354(19) -0.0189(15) 0.0066(14) -0.0107(14)
C383 0.0176(13) 0.0297(16) 0.0205(15) -0.0047(12) 0.0012(11) 0.0010(12)
N4 0.0184(11) 0.0185(11) 0.0151(11) -0.0078(9) -0.0024(9) 0.0006(9)
C41 0.0150(12) 0.0153(12) 0.0201(14) -0.0078(11) 0.0004(10) 0.0016(10)
C42 0.0215(13) 0.0209(14) 0.0187(14) -0.0089(11) -0.0023(11) 0.0011(11)
C420 0.0290(16) 0.0375(18) 0.0172(14) -0.0103(13) -0.0030(12) -0.0098(13)
C421 0.039(2) 0.050(2) 0.0292(19) -0.0107(17) -0.0141(15) -0.0018(17)
C422 0.054(2) 0.063(3) 0.0203(17) -0.0165(17) 0.0024(16) -0.025(2)
C423 0.048(2) 0.045(2) 0.0252(17) -0.0189(16) 0.0018(15) -0.0143(17)
C43 0.0241(14) 0.0210(14) 0.0185(14) -0.0049(12) 0.0007(11) 0.0007(11)
C44 0.0159(12) 0.0168(13) 0.0261(15) -0.0076(12) -0.0005(11) 0.0006(10)
C440 0.0184(13) 0.0212(14) 0.0309(17) -0.0085(13) 0.0013(12) -0.0031(11)
C441 0.0233(16) 0.038(2) 0.044(2) 0.0069(17) -0.0016(15) -0.0062(14)
C442 0.0348(19) 0.047(2) 0.064(3) -0.037(2) 0.0208(18) -0.0233(17)
C443 0.0196(14) 0.0357(18) 0.0352(18) -0.0112(15) -0.0021(13) 0.0021(13)
C45 0.0179(13) 0.0181(13) 0.0249(15) -0.0070(12) -0.0043(11) 0.0017(11)
C46 0.0176(12) 0.0151(12) 0.0181(13) -0.0064(11) -0.0029(10) 0.0036(10)
C460 0.0176(13) 0.0189(13) 0.0196(14) -0.0060(11) -0.0049(11) 0.0019(10)
C461 0.0204(14) 0.0314(16) 0.0194(14) -0.0085(13) -0.0029(11) 0.0029(12)
C462 0.0199(13) 0.0230(15) 0.0238(15) -0.0053(12) -0.0084(11) 0.0002(11)
C463 0.0275(15) 0.0210(15) 0.0266(16) -0.0051(12) -0.0069(13) 0.0005(12)
C1S 0.035(3) 0.052(4) 0.046(4) -0.018(3) 0.004(3) -0.004(3)
C2S 0.078(5) 0.054(4) 0.079(5) -0.032(4) -0.020(4) 0.006(4)
O1S 0.046(2) 0.045(2) 0.051(3) -0.029(2) -0.0045(19) 0.014(2)
C3S 0.050(3) 0.037(3) 0.061(4) -0.021(3) -0.012(3) 0.012(3)
C4S 0.052(4) 0.035(3) 0.038(4) -0.010(3) -0.009(3) 0.003(3)
C1T 0.079(10) 0.070(12) 0.042(7) -0.040(8) -0.011(7) -0.018(9)
C2T 0.060(6) 0.058(6) 0.050(4) -0.029(5) -0.015(5) 0.003(6)
O1T 0.044(4) 0.043(4) 0.048(4) -0.026(4) -0.007(3) 0.001(4)
C3T 0.048(5) 0.042(5) 0.055(5) -0.013(5) -0.006(4) 0.007(5)
C4T 0.036(5) 0.030(6) 0.041(7) -0.008(6) -0.008(5) 0.016(4)

loop_
_atom_type_symbol
_atom_type_description
_atom_type_scat_dispersion_real
_atom_type_scat_dispersion_imag
_atom_type_scat_source
C C 0.0033 0.0016 'International Tables Vol C Tables 4.2.6.8 and 6.1.1.4'
H H 0.0000 0.0000 'International Tables Vol C Tables 4.2.6.8 and 6.1.1.4'
N N 0.0061 0.0033 'International Tables Vol C Tables 4.2.6.8 and 6.1.1.4'
O O 0.0106 0.0060 'International Tables Vol C Tables 4.2.6.8 and 6.1.1.4'
P P 0.1023 0.0942 'International Tables Vol C Tables 4.2.6.8 and 6.1.1.4'
Nb Nb -2.0727 0.6215 'International Tables Vol C Tables 4.2.6.8 and 6.1.1.4'
W W -0.8490 6.8722 'International Tables Vol C Tables 4.2.6.8 and 6.1.1.4'

loop_
_geom_angle_atom_site_label_1
_geom_angle_atom_site_label_2
_geom_angle_atom_site_label_3
_geom_angle
N3 Nb1 N1 110.49(9)
N3 Nb1 N2 113.83(9)
N1 Nb1 N2 107.47(9)
N3 Nb1 P3 101.95(7)
N1 Nb1 P3 131.20(7)
N2 Nb1 P3 90.61(6)
N3 Nb1 P2 99.53(7)
N1 Nb1 P2 88.96(7)
N2 Nb1 P2 133.26(6)
P3 Nb1 P2 49.57(3)
N3 Nb1 P1 141.10(7)
N1 Nb1 P1 88.19(7)
N2 Nb1 P1 90.77(6)
P3 Nb1 P1 45.60(2)
P2 Nb1 P1 45.23(2)
P2 P1 P3 58.96(3)
P2 P1 P4 97.87(4)
P3 P1 P4 91.29(4)
P2 P1 Nb1 57.20(3)
P3 P1 Nb1 56.26(3)
P4 P1 Nb1 145.47(4)
P3 P2 P1 60.73(3)
P3 P2 Nb1 64.42(3)
P1 P2 Nb1 77.57(3)
P2 P3 P1 60.31(3)
P2 P3 Nb1 66.02(3)
P1 P3 Nb1 78.15(3)
N4 P4 P1 110.63(9)
N4 P4 W1 116.75(9)
P1 P4 W1 132.57(4)
C4 W1 C5 86.93(12)
C4 W1 C2 91.93(13)
C5 W1 C2 88.12(13)
C4 W1 C3 87.77(12)
C5 W1 C3 173.60(11)
C2 W1 C3 88.47(12)
C4 W1 C1 88.74(12)
C5 W1 C1 90.38(12)
C2 W1 C1 178.32(12)
C3 W1 C1 93.10(12)
C4 W1 P4 169.86(9)
C5 W1 P4 83.41(8)
C2 W1 P4 90.83(9)
C3 W1 P4 102.05(8)
C1 W1 P4 88.25(8)
O1 C1 W1 178.1(3)
O2 C2 W1 178.4(3)
O3 C3 W1 172.2(2)
O4 C4 W1 177.8(3)
O5 C5 W1 177.3(3)
C11 N1 C17 113.4(2)
C11 N1 Nb1 111.23(16)
C17 N1 Nb1 132.08(18)
C16 C11 C12 119.3(3)
C16 C11 N1 119.2(2)
C12 C11 N1 121.5(2)
C13 C12 C11 120.9(3)
C12 C13 C14 118.5(3)
C12 C13 C131 120.9(3)
C14 C13 C131 120.5(3)
C15 C14 C13 121.7(3)
C14 C15 C16 118.8(3)
C14 C15 C151 120.7(3)
C16 C15 C151 120.5(3)
C11 C16 C15 120.7(3)
N1 C17 C18 117.9(2)
C181 C18 C182 110.3(2)
C181 C18 C183 108.6(2)
C182 C18 C183 108.3(2)
C181 C18 C17 110.9(2)
C182 C18 C17 112.6(2)
C183 C18 C17 105.9(2)
C21 N2 C27 114.4(2)
C21 N2 Nb1 111.39(15)
C27 N2 Nb1 131.46(17)
C26 C21 C22 118.5(2)
C26 C21 N2 119.4(2)
C22 C21 N2 122.0(2)
C23 C22 C21 121.4(3)
C22 C23 C24 119.1(3)
C22 C23 C231 120.8(3)
C24 C23 C231 120.1(3)
C25 C24 C23 121.0(3)
C24 C25 C26 118.9(3)
C24 C25 C251 121.0(3)
C26 C25 C251 120.1(3)
C21 C26 C25 121.1(3)
N2 C27 C28 115.2(2)
C283 C28 C282 108.8(2)
C283 C28 C281 111.2(2)
C282 C28 C281 108.6(2)
C283 C28 C27 110.3(2)
C282 C28 C27 107.6(2)
C281 C28 C27 110.2(2)
C31 N3 C37 116.1(2)
C31 N3 Nb1 133.01(18)
C37 N3 Nb1 109.70(16)
C32 C31 C36 119.6(2)
C32 C31 N3 121.1(2)
C36 C31 N3 119.3(2)
C33 C32 C31 120.6(3)
C34 C33 C32 119.0(3)
C34 C33 C331 121.0(3)
C32 C33 C331 120.0(3)
C35 C34 C33 121.7(3)
C34 C35 C36 118.6(3)
C34 C35 C351 120.5(3)
C36 C35 C351 120.9(3)
C31 C36 C35 120.4(3)
N3 C37 C38 116.8(2)
C382 C38 C381 109.5(3)
C382 C38 C383 108.8(2)
C381 C38 C383 108.7(2)
C382 C38 C37 111.7(2)
C381 C38 C37 105.3(2)
C383 C38 C37 112.7(2)
C41 N4 P4 132.54(19)
C42 C41 N4 119.1(2)
C42 C41 C46 121.6(2)
N4 C41 C46 119.1(2)
C43 C42 C41 116.8(3)
C43 C42 C420 119.1(3)
C41 C42 C420 124.1(3)
C423 C420 C422 106.0(3)
C423 C420 C421 109.9(3)
C422 C420 C421 107.1(3)
C423 C420 C42 111.9(3)
C422 C420 C42 110.7(3)
C421 C420 C42 111.0(3)
C44 C43 C42 123.5(3)
C43 C44 C45 117.4(3)
C43 C44 C440 122.4(3)
C45 C44 C440 120.0(3)
C441 C440 C443 107.9(3)
C441 C440 C442 108.9(3)
C443 C440 C442 108.7(3)
C441 C440 C44 112.6(3)
C443 C440 C44 109.0(2)
C442 C440 C44 109.5(2)
C46 C45 C44 123.1(3)
C45 C46 C41 117.0(3)
C45 C46 C460 119.6(2)
C41 C46 C460 123.2(2)
C463 C460 C461 109.2(2)
C463 C460 C462 107.2(2)
C461 C460 C462 105.7(2)
C463 C460 C46 110.1(2)
C461 C460 C46 113.1(2)
C462 C460 C46 111.2(2)
O1S C2S C1S 115.0(6)
C3S O1S C2S 115.3(5)
O1S C3S C4S 112.1(6)
O1T C2T C1T 115.3(11)
C3T O1T C2T 117.9(10)
O1T C3T C4T 115.1(11)

loop_
_geom_bond_atom_site_label_1
_geom_bond_atom_site_label_2
_geom_bond_distance
Nb1 N3 1.972(2)
Nb1 N1 2.016(2)
Nb1 N2 2.039(2)
Nb1 P3 2.5655(9)
Nb1 P2 2.5988(8)
Nb1 P1 3.0194(8)
P1 P2 2.1950(11)
P1 P3 2.2042(11)
P1 P4 2.2326(11)
P2 P3 2.1650(11)
P4 N4 1.554(2)
P4 W1 2.4477(8)
W1 C4 2.000(3)
W1 C5 2.039(3)
W1 C2 2.051(3)
W1 C3 2.059(3)
W1 C1 2.060(3)
C1 O1 1.141(4)
C2 O2 1.137(4)
C3 O3 1.145(3)
C4 O4 1.152(4)
C5 O5 1.137(3)
N1 C11 1.449(3)
N1 C17 1.474(3)
C11 C16 1.394(4)
C11 C12 1.400(4)
C12 C13 1.391(4)
C13 C14 1.402(4)
C13 C131 1.511(4)
C14 C15 1.384(4)
C15 C16 1.400(4)
C15 C151 1.509(4)
C17 C18 1.550(4)
C18 C181 1.532(4)
C18 C182 1.536(4)
C18 C183 1.538(4)
N2 C21 1.439(3)
N2 C27 1.479(3)
C21 C26 1.395(4)
C21 C22 1.398(4)
C22 C23 1.389(4)
C23 C24 1.394(4)
C23 C231 1.513(4)
C24 C25 1.393(4)
C25 C26 1.399(4)
C25 C251 1.511(4)
C27 C28 1.555(4)
C28 C283 1.525(4)
C28 C282 1.535(4)
C28 C281 1.538(4)
N3 C31 1.423(3)
N3 C37 1.482(3)
C31 C32 1.392(4)
C31 C36 1.398(4)
C32 C33 1.392(4)
C33 C34 1.390(4)
C33 C331 1.509(4)
C34 C35 1.390(4)
C35 C36 1.402(4)
C35 C351 1.509(4)
C37 C38 1.553(4)
C38 C382 1.530(4)
C38 C381 1.532(4)
C38 C383 1.539(4)
N4 C41 1.416(3)
C41 C42 1.416(4)
C41 C46 1.422(4)
C42 C43 1.397(4)
C42 C420 1.552(4)
C420 C423 1.533(5)
C420 C422 1.534(4)
C420 C421 1.552(5)
C43 C44 1.385(4)
C44 C45 1.397(4)
C44 C440 1.539(4)
C440 C441 1.531(5)
C440 C443 1.532(4)
C440 C442 1.532(5)
C45 C46 1.394(4)
C46 C460 1.552(4)
C460 C463 1.537(4)
C460 C461 1.544(4)
C460 C462 1.545(4)
C1S C2S 1.454(9)
C2S O1S 1.436(8)
O1S C3S 1.423(7)
C3S C4S 1.448(9)
C1T C2T 1.468(11)
C2T O1T 1.444(10)
O1T C3T 1.427(9)
C3T C4T 1.466(12)
